data_7007142
loop_
_publ_author_name
'Zhang, Xian-Ming'
'Zhao, Yan-Fei'
'Wu, Hai-Shun'
'Batten, Stuart R.'
'Ng, Seik Weng'

_publ_section_title
;
 Syntheses and structures of metal tetrazole coordination polymers.
;
_journal_issue 26
_journal_name_full 'Dalton transactions (Cambridge, England : 2003)'
_journal_page_first 3170
_journal_page_last 3178
_journal_paper_doi 10.1039/b518052j
_journal_year 2006
_chemical_formula_sum 'C H Cu N4'
_chemical_formula_weight 132.60
_chemical_name_systematic
;
?
;
_space_group_IT_number 20
_symmetry_cell_setting orthorhombic
_symmetry_space_group_name_Hall 'C 2c 2'
_symmetry_space_group_name_H-M 'C 2 2 21'
_atom_sites_solution_hydrogens geom
_atom_sites_solution_primary direct
_atom_sites_solution_secondary difmap
_audit_creation_method SHELXL-97
_cell_angle_alpha 90.00
_cell_angle_beta 90.00
_cell_angle_gamma 90.00
_cell_formula_units_Z 32
_cell_length_a 13.050(6)
_cell_length_b 14.647(7)
_cell_length_c 14.025(6)
_cell_measurement_temperature 298(2)
_cell_volume 2681(2)
_computing_cell_refinement 'SMART (Bruker, 2001)'
_computing_data_collection 'SMART (Bruker, 2001)'
_computing_data_reduction 'SAINT (Bruker, 2001)'
_computing_molecular_graphics 'ORTEP-II (Johnson, 1976)'
_computing_publication_material 'SHELXL-97 (Sheldrick, 1997)'
_computing_structure_refinement 'SHELXL-97 (Sheldrick, 1997)'
_computing_structure_solution 'SHELXS-97 (Sheldrick, 1990)'
_diffrn_ambient_temperature 298(2)
_diffrn_measured_fraction_theta_full 0.994
_diffrn_measured_fraction_theta_max 0.994
_diffrn_measurement_device_type 'Bruker Apex CCD Diffractometer'
_diffrn_measurement_method '\f and \w scan'
_diffrn_radiation_monochromator graphite
_diffrn_radiation_source 'fine-focus sealed tube'
_diffrn_radiation_type MoK\a
_diffrn_radiation_wavelength 0.71073
_diffrn_reflns_av_R_equivalents 0.0707
_diffrn_reflns_av_sigmaI/netI 0.1049
_diffrn_reflns_limit_h_max 15
_diffrn_reflns_limit_h_min -15
_diffrn_reflns_limit_k_max 17
_diffrn_reflns_limit_k_min -15
_diffrn_reflns_limit_l_max 14
_diffrn_reflns_limit_l_min -16
_diffrn_reflns_number 5676
_diffrn_reflns_theta_full 25.00
_diffrn_reflns_theta_max 25.00
_diffrn_reflns_theta_min 2.09
_diffrn_standards_decay_% 0
_diffrn_standards_interval_count 0
_diffrn_standards_number 0
_exptl_absorpt_coefficient_mu 6.291
_exptl_absorpt_correction_T_max 0.7040
_exptl_absorpt_correction_T_min 0.3023
_exptl_absorpt_correction_type empirical
_exptl_absorpt_process_details 'SADABS, Sheldrick, 1997'
_exptl_crystal_colour colourless
_exptl_crystal_density_diffrn 2.628
_exptl_crystal_density_method 'not measured'
_exptl_crystal_description block
_exptl_crystal_F_000 2048
_exptl_crystal_size_max 0.25
_exptl_crystal_size_mid 0.12
_exptl_crystal_size_min 0.06
_refine_diff_density_max 2.778
_refine_diff_density_min -1.062
_refine_diff_density_rms 0.527
_refine_ls_abs_structure_details 'Flack H D (1983), Acta Cryst. A39, 876-881'
_refine_ls_abs_structure_Flack 0.45(9)
_refine_ls_extinction_method none
_refine_ls_goodness_of_fit_ref 1.028
_refine_ls_hydrogen_treatment constr
_refine_ls_matrix_type full
_refine_ls_number_parameters 220
_refine_ls_number_reflns 2361
_refine_ls_number_restraints 127
_refine_ls_restrained_S_all 1.016
_refine_ls_R_factor_all 0.1096
_refine_ls_R_factor_gt 0.0756
_refine_ls_shift/su_max 0.016
_refine_ls_shift/su_mean 0.003
_refine_ls_structure_factor_coef Fsqd
_refine_ls_weighting_details 'calc w=1/[\s^2^(Fo^2^)+(0.1089P)^2^+0.0000P] where P=(Fo^2^+2Fc^2^)/3'
_refine_ls_weighting_scheme calc
_refine_ls_wR_factor_gt 0.1743
_refine_ls_wR_factor_ref 0.2006
_reflns_number_gt 1560
_reflns_number_total 2361
_reflns_threshold_expression >2sigma(I)
_cod_data_source_file b518052j.txt
_cod_data_source_block 6
_cod_original_sg_symbol_H-M C222(1)
_cod_database_code 7007142

loop_
_symmetry_equiv_pos_as_xyz
'x, y, z'
'-x, -y, z+1/2'
'-x, y, -z+1/2'
'x, -y, -z'
'x+1/2, y+1/2, z'
'-x+1/2, -y+1/2, z+1/2'
'-x+1/2, y+1/2, -z+1/2'
'x+1/2, -y+1/2, -z'

loop_
_atom_site_label
_atom_site_type_symbol
_atom_site_fract_x
_atom_site_fract_y
_atom_site_fract_z
_atom_site_U_iso_or_equiv
_atom_site_adp_type
_atom_site_occupancy
_atom_site_symmetry_multiplicity
_atom_site_calc_flag
_atom_site_refinement_flags
_atom_site_disorder_assembly
_atom_site_disorder_group
Cu1 Cu 0.5000 1.03747(17) 0.2500 0.0213(6) Uani 1 2 d S . .
Cu2 Cu 0.40615(19) 1.0000 0.5000 0.0212(6) Uani 1 2 d S . .
Cu3 Cu 0.18755(14) 0.72549(12) 0.25076(12) 0.0215(5) Uani 1 1 d . . .
Cu4 Cu 0.21754(14) 0.81170(13) 0.50117(12) 0.0208(5) Uani 1 1 d . . .
Cu5 Cu 0.53198(18) 0.5000 0.5000 0.0205(6) Uani 1 2 d S . .
Cu6 Cu 0.5000 0.58592(17) 0.7500 0.0205(6) Uani 1 2 d S . .
N1 N 0.2797(10) 0.8304(8) 0.3003(8) 0.019(3) Uani 1 1 d U . .
N2 N 0.2865(9) 0.8680(8) 0.3854(8) 0.020(3) Uani 1 1 d U . .
N3 N 0.3471(10) 0.9377(8) 0.3844(8) 0.018(3) Uani 1 1 d U . .
N4 N 0.3889(10) 0.9468(8) 0.2962(10) 0.026(3) Uani 1 1 d U . .
N5 N 0.4402(9) 0.6041(8) 0.5441(9) 0.021(3) Uani 1 1 d U . .
N6 N 0.4327(9) 0.6405(8) 0.6355(8) 0.017(3) Uani 1 1 d U . .
N7 N 0.3692(9) 0.7092(8) 0.6341(8) 0.016(3) Uani 1 1 d U . .
N8 N 0.3294(9) 0.7219(8) 0.5465(9) 0.022(3) Uani 1 1 d U . .
N9 N 0.6096(8) 0.4908(7) 0.6995(7) 0.018(3) Uani 1 1 d DU . .
N10 N 0.6128(8) 0.4543(7) 0.6122(6) 0.018(3) Uani 1 1 d DU . .
N11 N 0.6764(8) 0.3833(7) 0.6144(7) 0.017(3) Uani 1 1 d DU . .
N12 N 0.7173(9) 0.3778(8) 0.7017(7) 0.027(3) Uani 1 1 d DU . .
N13 N 0.6092(9) 0.7782(7) 0.5489(9) 0.018(3) Uani 1 1 d U . .
N14 N 0.6088(9) 0.8169(8) 0.6368(8) 0.016(3) Uani 1 1 d U . .
N15 N 0.5444(9) 0.8874(8) 0.6369(7) 0.018(3) Uani 1 1 d U . .
N16 N 0.5024(10) 0.8974(7) 0.5496(8) 0.018(3) Uani 1 1 d U . .
C1 C 0.3437(11) 0.8826(10) 0.2414(14) 0.024(4) Uani 1 1 d U . .
H1A H 0.3533 0.8744 0.1762 0.029 Uiso 1 1 calc R . .
C2 C 0.3772(12) 0.6536(10) 0.4997(17) 0.034(4) Uani 1 1 d U . .
H2A H 0.3639 0.6433 0.4354 0.041 Uiso 1 1 calc R . .
C3 C 0.6751(9) 0.4439(8) 0.7563(10) 0.022(3) Uani 1 1 d DU . .
H3A H 0.6883 0.4550 0.8204 0.027 Uiso 1 1 calc R . .
C4 C 0.5451(11) 0.8306(9) 0.5024(15) 0.025(3) Uani 1 1 d U . .
H4A H 0.5306 0.8207 0.4383 0.030 Uiso 1 1 calc R . .

loop_
_atom_site_aniso_label
_atom_site_aniso_U_11
_atom_site_aniso_U_22
_atom_site_aniso_U_33
_atom_site_aniso_U_23
_atom_site_aniso_U_13
_atom_site_aniso_U_12
Cu1 0.0322(15) 0.0205(13) 0.0111(13) 0.000 0.0017(17) 0.000
Cu2 0.0318(15) 0.0243(14) 0.0075(13) 0.0011(17) 0.000 0.000
Cu3 0.0324(12) 0.0206(10) 0.0114(10) 0.0018(16) 0.0028(8) -0.0004(7)
Cu4 0.0306(12) 0.0214(10) 0.0105(10) -0.0024(8) 0.0000(16) -0.0002(7)
Cu5 0.0317(16) 0.0201(13) 0.0098(13) -0.0037(17) 0.000 0.000
Cu6 0.0308(15) 0.0210(14) 0.0097(13) 0.000 -0.0016(17) 0.000
N1 0.036(6) 0.014(6) 0.008(5) 0.005(5) -0.003(5) -0.009(5)
N2 0.026(6) 0.017(6) 0.016(6) 0.004(5) -0.002(5) 0.001(5)
N3 0.029(6) 0.016(5) 0.009(6) 0.007(5) 0.003(5) 0.003(5)
N4 0.038(6) 0.017(6) 0.022(6) 0.009(5) 0.004(6) -0.003(5)
N5 0.025(6) 0.015(5) 0.023(6) -0.008(5) 0.003(5) 0.015(5)
N6 0.021(6) 0.023(6) 0.007(6) -0.004(5) -0.001(4) -0.004(5)
N7 0.020(6) 0.020(6) 0.007(5) 0.005(4) -0.002(4) 0.001(5)
N8 0.028(6) 0.021(6) 0.015(6) 0.015(5) -0.001(5) 0.008(5)
N9 0.027(5) 0.012(5) 0.015(5) -0.006(5) 0.003(5) 0.004(5)
N10 0.029(6) 0.020(6) 0.005(5) -0.007(5) -0.005(5) -0.004(5)
N11 0.021(6) 0.017(6) 0.013(6) 0.002(5) 0.000(5) 0.001(5)
N12 0.037(6) 0.022(6) 0.022(6) -0.001(5) -0.007(6) 0.006(6)
N13 0.019(6) 0.017(6) 0.019(6) -0.004(5) 0.000(5) 0.007(5)
N14 0.023(6) 0.015(5) 0.011(6) 0.003(5) -0.001(5) -0.008(5)
N15 0.033(6) 0.018(5) 0.003(5) 0.003(5) -0.005(5) -0.001(5)
N16 0.027(5) 0.016(5) 0.010(5) 0.000(5) -0.002(5) 0.002(6)
C1 0.035(7) 0.027(7) 0.011(7) -0.010(6) 0.004(6) -0.007(6)
C2 0.047(8) 0.029(6) 0.027(7) -0.005(6) 0.000(7) 0.001(7)
C3 0.037(7) 0.024(7) 0.005(6) 0.000(6) -0.010(6) 0.000(6)
C4 0.028(7) 0.031(7) 0.016(6) -0.008(7) 0.000(6) -0.001(6)

loop_
_atom_type_symbol
_atom_type_description
_atom_type_scat_dispersion_real
_atom_type_scat_dispersion_imag
_atom_type_scat_source
C C 0.0033 0.0016 'International Tables Vol C Tables 4.2.6.8 and 6.1.1.4'
H H 0.0000 0.0000 'International Tables Vol C Tables 4.2.6.8 and 6.1.1.4'
N N 0.0061 0.0033 'International Tables Vol C Tables 4.2.6.8 and 6.1.1.4'
Cu Cu 0.3201 1.2651 'International Tables Vol C Tables 4.2.6.8 and 6.1.1.4'

loop_
_geom_angle_atom_site_label_1
_geom_angle_atom_site_label_2
_geom_angle_atom_site_label_3
_geom_angle
_geom_angle_site_symmetry_1
_geom_angle_site_symmetry_3
_geom_angle_publ_flag
N15 Cu1 N15 113.8(6) 4_576 2_674 ?
N15 Cu1 N4 107.8(5) 4_576 . ?
N15 Cu1 N4 113.3(5) 2_674 . ?
N15 Cu1 N4 113.3(5) 4_576 3_655 ?
N15 Cu1 N4 107.8(5) 2_674 3_655 ?
N4 Cu1 N4 100.2(7) . 3_655 ?
N3 Cu2 N3 135.0(7) . 4_576 ?
N3 Cu2 N16 106.8(5) . 4_576 ?
N3 Cu2 N16 100.0(5) 4_576 4_576 ?
N3 Cu2 N16 100.0(5) . . ?
N3 Cu2 N16 106.8(5) 4_576 . ?
N16 Cu2 N16 105.7(7) 4_576 . ?
N14 Cu3 N7 126.8(5) 8_466 6_564 ?
N14 Cu3 N12 110.2(4) 8_466 2_664 ?
N7 Cu3 N12 107.1(4) 6_564 2_664 ?
N14 Cu3 N1 105.5(5) 8_466 . ?
N7 Cu3 N1 97.6(5) 6_564 . ?
N12 Cu3 N1 107.8(6) 2_664 . ?
N11 Cu4 N2 123.2(5) 5_455 . ?
N11 Cu4 N13 115.3(5) 5_455 8_466 ?
N2 Cu4 N13 106.9(5) . 8_466 ?
N11 Cu4 N8 106.4(5) 5_455 . ?
N2 Cu4 N8 101.0(5) . . ?
N13 Cu4 N8 100.6(5) 8_466 . ?
N10 Cu5 N10 116.7(6) . 4_566 ?
N10 Cu5 N5 107.3(5) . 4_566 ?
N10 Cu5 N5 108.7(4) 4_566 4_566 ?
N10 Cu5 N5 108.7(4) . . ?
N10 Cu5 N5 107.3(5) 4_566 . ?
N5 Cu5 N5 107.9(7) 4_566 . ?
N6 Cu6 N6 132.8(7) 3_656 . ?
N6 Cu6 N9 106.9(4) 3_656 3_656 ?
N6 Cu6 N9 103.6(4) . 3_656 ?
N6 Cu6 N9 103.6(4) 3_656 . ?
N6 Cu6 N9 106.9(4) . . ?
N9 Cu6 N9 97.8(6) 3_656 . ?
C1 N1 N2 105.5(12) . . ?
C1 N1 Cu3 123.5(10) . . ?
N2 N1 Cu3 130.7(9) . . ?
N3 N2 N1 111.2(11) . . ?
N3 N2 Cu4 126.9(9) . . ?
N1 N2 Cu4 121.7(9) . . ?
N2 N3 N4 109.4(11) . . ?
N2 N3 Cu2 125.7(9) . . ?
N4 N3 Cu2 122.4(10) . . ?
C1 N4 N3 106.0(13) . . ?
C1 N4 Cu1 125.1(12) . . ?
N3 N4 Cu1 129.0(10) . . ?
C2 N5 N6 100.9(14) . . ?
C2 N5 Cu5 131.6(14) . . ?
N6 N5 Cu5 127.5(9) . . ?
N7 N6 N5 109.1(10) . . ?
N7 N6 Cu6 126.8(9) . . ?
N5 N6 Cu6 123.8(9) . . ?
N8 N7 N6 111.3(11) . . ?
N8 N7 Cu3 121.9(9) . 6_565 ?
N6 N7 Cu3 125.6(9) . 6_565 ?
N7 N8 C2 99.5(14) . . ?
N7 N8 Cu4 129.8(10) . . ?
C2 N8 Cu4 130.5(13) . . ?
N10 N9 C3 108.4(9) . . ?
N10 N9 Cu6 126.3(7) . . ?
C3 N9 Cu6 124.2(8) . . ?
N9 N10 N11 108.2(7) . . ?
N9 N10 Cu5 124.5(7) . . ?
N11 N10 Cu5 127.2(7) . . ?
N10 N11 N12 108.4(7) . . ?
N10 N11 Cu4 124.5(7) . 5_545 ?
N12 N11 Cu4 126.5(7) . 5_545 ?
C3 N12 N11 108.2(9) . . ?
C3 N12 Cu3 125.3(8) . 2_665 ?
N11 N12 Cu3 125.9(8) . 2_665 ?
C4 N13 N14 101.9(13) . . ?
C4 N13 Cu4 130.1(11) . 8_566 ?
N14 N13 Cu4 125.5(9) . 8_566 ?
N15 N14 N13 109.1(11) . . ?
N15 N14 Cu3 124.7(9) . 8_566 ?
N13 N14 Cu3 126.2(9) . 8_566 ?
N14 N15 N16 109.8(11) . . ?
N14 N15 Cu1 127.3(8) . 2_675 ?
N16 N15 Cu1 122.5(9) . 2_675 ?
C4 N16 N15 101.8(13) . . ?
C4 N16 Cu2 129.0(12) . . ?
N15 N16 Cu2 128.9(9) . . ?
N4 C1 N1 107.7(15) . . ?
N4 C1 H1A 126.1 . . ?
N1 C1 H1A 126.1 . . ?
N5 C2 N8 119(2) . . ?
N5 C2 H2A 120.4 . . ?
N8 C2 H2A 120.4 . . ?
N12 C3 N9 106.7(11) . . ?
N12 C3 H3A 126.7 . . ?
N9 C3 H3A 126.7 . . ?
N16 C4 N13 117.3(17) . . ?
N16 C4 H4A 121.4 . . ?
N13 C4 H4A 121.4 . . ?

loop_
_geom_bond_atom_site_label_1
_geom_bond_atom_site_label_2
_geom_bond_distance
_geom_bond_site_symmetry_2
_geom_bond_publ_flag
Cu1 N15 2.016(11) 4_576 ?
Cu1 N15 2.016(11) 2_674 ?
Cu1 N4 2.070(12) . ?
Cu1 N4 2.070(12) 3_655 ?
Cu2 N3 2.013(12) . ?
Cu2 N3 2.013(12) 4_576 ?
Cu2 N16 2.079(12) 4_576 ?
Cu2 N16 2.079(12) . ?
Cu3 N14 1.983(12) 8_466 ?
Cu3 N7 2.034(11) 6_564 ?
Cu3 N12 2.075(9) 2_664 ?
Cu3 N1 2.071(12) . ?
Cu4 N11 1.977(9) 5_455 ?
Cu4 N2 2.031(12) . ?
Cu4 N13 2.057(11) 8_466 ?
Cu4 N8 2.066(11) . ?
Cu5 N10 2.010(8) . ?
Cu5 N10 2.010(8) 4_566 ?
Cu5 N5 2.035(11) 4_566 ?
Cu5 N5 2.035(11) . ?
Cu6 N6 1.998(12) 3_656 ?
Cu6 N6 1.998(12) . ?
Cu6 N9 2.118(9) 3_656 ?
Cu6 N9 2.118(9) . ?
N1 C1 1.401(19) . ?
N1 N2 1.317(15) . ?
N2 N3 1.293(15) . ?
N3 N4 1.359(16) . ?
N4 C1 1.351(19) . ?
N5 C2 1.26(2) . ?
N5 N6 1.391(16) . ?
N6 N7 1.305(14) . ?
N7 N8 1.347(15) . ?
N7 Cu3 2.034(11) 6_565 ?
N8 C2 1.35(2) . ?
N9 N10 1.336(8) . ?
N9 C3 1.356(9) . ?
N10 N11 1.330(8) . ?
N11 N12 1.338(8) . ?
N11 Cu4 1.977(9) 5_545 ?
N12 C3 1.352(9) . ?
N12 Cu3 2.075(9) 2_665 ?
N13 C4 1.309(19) . ?
N13 N14 1.356(15) . ?
N13 Cu4 2.057(11) 8_566 ?
N14 N15 1.330(16) . ?
N14 Cu3 1.983(12) 8_566 ?
N15 N16 1.350(14) . ?
N15 Cu1 2.016(11) 2_675 ?
N16 C4 1.306(18) . ?
C1 H1A 0.9300 . ?
C2 H2A 0.9300 . ?
C3 H3A 0.9300 . ?
C4 H4A 0.9300 . ?
